data_4105836
loop_
_publ_author_name
'Olga Ekkert'
'Gerald Kehr'
'Roland Fr\"ohlich'
'Gerhard Erker'

_publ_section_title
;
 P-C Bond Activation Chemistry: Evidence for 1,1-Carboboration Reactions
 Proceeding with Phosphorus-Carbon Bond Cleavage
;
_journal_name_full 'Journal of the American Chemical Society'
_journal_page_first 4610
_journal_page_last 4616
_journal_paper_doi 10.1021/ja1110283
_journal_volume 133
_journal_year 2011
_chemical_formula_sum 'C45 H22 B Cl2 F15 P2'
_chemical_formula_weight 991.28
_chemical_name_systematic
; 
 ? 
;
_space_group_IT_number 2
_symmetry_cell_setting triclinic
_symmetry_space_group_name_Hall '-P 1'
_symmetry_space_group_name_H-M 'P -1'
_atom_sites_solution_hydrogens geom
_atom_sites_solution_primary direct
_atom_sites_solution_secondary difmap
_audit_creation_method SHELXL-97
_cell_angle_alpha 95.231(2)
_cell_angle_beta 102.492(2)
_cell_angle_gamma 104.305(2)
_cell_formula_units_Z 2
_cell_length_a 9.7976(2)
_cell_length_b 10.8460(4)
_cell_length_c 21.1870(7)
_cell_measurement_reflns_used 6155
_cell_measurement_temperature 223(2)
_cell_measurement_theta_max 68.25
_cell_measurement_theta_min 0.88
_cell_volume 2104.94(12)
_computing_cell_refinement 'Collect (Nonius B.V., 1998)'
_computing_data_collection 'Collect (Nonius B.V., 1998)'
_computing_data_reduction 'Denzo-SMN (Otwinowski & Minor, 1997)'
_computing_molecular_graphics 'XP (BrukerAXS, 2000)'
_computing_publication_material 'SHELXL-97 (Sheldrick, 1997)'
_computing_structure_refinement 'SHELXL-97 (Sheldrick, 1997)'
_computing_structure_solution 'SHELXS-97 (Sheldrick, 1990)'
_diffrn_ambient_temperature 223(2)
_diffrn_measured_fraction_theta_full 0.918
_diffrn_measured_fraction_theta_max 0.918
_diffrn_measurement_device_type 'Nonius KappaCCD APEXII'
_diffrn_measurement_method '\w and \f scans'
_diffrn_radiation_monochromator graphite
_diffrn_radiation_source 'fine-focus sealed tube'
_diffrn_radiation_type CuK\a
_diffrn_radiation_wavelength 1.54178
_diffrn_reflns_av_R_equivalents 0.110
_diffrn_reflns_av_sigmaI/netI 0.0658
_diffrn_reflns_limit_h_max 11
_diffrn_reflns_limit_h_min -9
_diffrn_reflns_limit_k_max 12
_diffrn_reflns_limit_k_min -12
_diffrn_reflns_limit_l_max 23
_diffrn_reflns_limit_l_min -25
_diffrn_reflns_number 25965
_diffrn_reflns_theta_full 67.32
_diffrn_reflns_theta_max 67.32
_diffrn_reflns_theta_min 4.26
_exptl_absorpt_coefficient_mu 3.023
_exptl_absorpt_correction_T_max 0.8887
_exptl_absorpt_correction_T_min 0.7520
_exptl_absorpt_correction_type multi-scan
_exptl_absorpt_process_details 'Denzo (Otwinowski, Borek, Majewski & Minor, 2003)'
_exptl_crystal_colour colourless
_exptl_crystal_density_diffrn 1.564
_exptl_crystal_description plate
_exptl_crystal_F_000 992
_exptl_crystal_size_max 0.10
_exptl_crystal_size_mid 0.10
_exptl_crystal_size_min 0.04
_refine_diff_density_max 0.698
_refine_diff_density_min -0.822
_refine_diff_density_rms 0.073
_refine_ls_extinction_method none
_refine_ls_goodness_of_fit_ref 1.038
_refine_ls_hydrogen_treatment constr
_refine_ls_matrix_type full
_refine_ls_number_parameters 596
_refine_ls_number_reflns 6932
_refine_ls_number_restraints 43
_refine_ls_restrained_S_all 1.056
_refine_ls_R_factor_all 0.1257
_refine_ls_R_factor_gt 0.0769
_refine_ls_shift/su_max 0.001
_refine_ls_shift/su_mean 0.000
_refine_ls_structure_factor_coef Fsqd
_refine_ls_weighting_details 'calc w=1/[\s^2^(Fo^2^)+(0.0976P)^2^+3.9162P] where P=(Fo^2^+2Fc^2^)/3'
_refine_ls_weighting_scheme calc
_refine_ls_wR_factor_gt 0.1866
_refine_ls_wR_factor_ref 0.2242
_reflns_number_gt 4337
_reflns_number_total 6932
_reflns_threshold_expression >2sigma(I)
_cod_data_source_file ja1110283_si_004.cif
_cod_data_source_block erk5624
_cod_original_cell_volume 2104.94(11)
_cod_database_code 4105836

loop_
_symmetry_equiv_pos_as_xyz
'x, y, z'
'-x, -y, -z'

loop_
_atom_site_label
_atom_site_type_symbol
_atom_site_fract_x
_atom_site_fract_y
_atom_site_fract_z
_atom_site_U_iso_or_equiv
_atom_site_adp_type
_atom_site_occupancy
_atom_site_symmetry_multiplicity
_atom_site_calc_flag
_atom_site_refinement_flags
_atom_site_disorder_assembly
_atom_site_disorder_group
P1 P 0.23725(15) 0.03422(13) 0.24879(7) 0.0448(4) Uani 1 1 d . . .
P2 P 0.11259(15) -0.27468(14) 0.20748(7) 0.0474(4) Uani 1 1 d . . .
B1 B 0.0596(7) 0.1032(6) 0.2283(3) 0.0460(15) Uani 1 1 d . . .
C1 C 0.0912(5) -0.1127(5) 0.2221(3) 0.0443(13) Uani 1 1 d . . .
C2 C -0.0155(5) -0.0524(5) 0.2051(2) 0.0407(12) Uani 1 1 d . . .
C11 C 0.3657(6) 0.0544(6) 0.3263(3) 0.0504(14) Uani 1 1 d . . .
C12 C 0.3915(8) 0.1627(7) 0.3720(3) 0.077(2) Uani 1 1 d . . .
H12 H 0.3386 0.2234 0.3634 0.093 Uiso 1 1 calc R . .
C13 C 0.4962(10) 0.1810(9) 0.4305(4) 0.101(3) Uani 1 1 d . . .
H13 H 0.5161 0.2558 0.4609 0.122 Uiso 1 1 calc R . .
C14 C 0.5707(9) 0.0910(9) 0.4443(4) 0.092(3) Uani 1 1 d . . .
H14 H 0.6380 0.1023 0.4849 0.110 Uiso 1 1 calc R . .
C15 C 0.5469(8) -0.0138(8) 0.3995(4) 0.079(2) Uani 1 1 d . . .
H15 H 0.6000 -0.0741 0.4085 0.095 Uiso 1 1 calc R . .
C16 C 0.4446(7) -0.0331(7) 0.3403(3) 0.0635(17) Uani 1 1 d . . .
H16 H 0.4290 -0.1065 0.3095 0.076 Uiso 1 1 calc R . .
C21 C 0.3446(6) 0.0504(5) 0.1892(3) 0.0472(13) Uani 1 1 d . . .
C22 C 0.2791(6) -0.0003(6) 0.1238(3) 0.0533(15) Uani 1 1 d . . .
H22 H 0.1804 -0.0468 0.1114 0.064 Uiso 1 1 calc R . .
C23 C 0.3569(7) 0.0168(6) 0.0771(3) 0.0622(16) Uani 1 1 d . . .
H23 H 0.3115 -0.0177 0.0330 0.075 Uiso 1 1 calc R . .
C24 C 0.5013(7) 0.0846(6) 0.0948(3) 0.0633(17) Uani 1 1 d . . .
H24 H 0.5545 0.0956 0.0627 0.076 Uiso 1 1 calc R . .
C25 C 0.5678(7) 0.1359(6) 0.1583(3) 0.0631(17) Uani 1 1 d . . .
H25 H 0.6664 0.1827 0.1698 0.076 Uiso 1 1 calc R . .
C26 C 0.4905(6) 0.1195(6) 0.2069(3) 0.0541(15) Uani 1 1 d . . .
H26 H 0.5367 0.1547 0.2508 0.065 Uiso 1 1 calc R . .
C31 C 0.1533(6) -0.3108(5) 0.2911(3) 0.0494(14) Uani 1 1 d . . .
C32 C 0.2315(7) -0.4010(6) 0.3030(3) 0.0664(17) Uani 1 1 d . . .
H32 H 0.2655 -0.4364 0.2693 0.080 Uiso 1 1 calc R . .
C33 C 0.2596(9) -0.4392(8) 0.3645(4) 0.085(2) Uani 1 1 d . . .
H33 H 0.3105 -0.5016 0.3718 0.101 Uiso 1 1 calc R . .
C34 C 0.2132(9) -0.3862(8) 0.4140(4) 0.088(2) Uani 1 1 d . . .
H34 H 0.2321 -0.4124 0.4554 0.106 Uiso 1 1 calc R . .
C35 C 0.1385(8) -0.2938(7) 0.4036(3) 0.0724(19) Uani 1 1 d . . .
H35 H 0.1077 -0.2565 0.4379 0.087 Uiso 1 1 calc R . .
C36 C 0.1099(7) -0.2573(6) 0.3431(3) 0.0562(15) Uani 1 1 d . . .
H36 H 0.0596 -0.1943 0.3364 0.067 Uiso 1 1 calc R . .
C41 C -0.0712(6) -0.3813(5) 0.1761(3) 0.0455(13) Uani 1 1 d . . .
C42 C -0.1071(7) -0.4454(6) 0.1128(3) 0.0575(15) Uani 1 1 d . . .
H42 H -0.0378 -0.4315 0.0877 0.069 Uiso 1 1 calc R . .
C43 C -0.2433(7) -0.5299(6) 0.0856(3) 0.0667(18) Uani 1 1 d . . .
H43 H -0.2664 -0.5724 0.0424 0.080 Uiso 1 1 calc R . .
C44 C -0.3438(7) -0.5512(6) 0.1218(3) 0.0653(18) Uani 1 1 d . . .
H44 H -0.4364 -0.6084 0.1036 0.078 Uiso 1 1 calc R . .
C45 C -0.3098(6) -0.4887(6) 0.1853(3) 0.0571(15) Uani 1 1 d . . .
H45 H -0.3793 -0.5038 0.2101 0.068 Uiso 1 1 calc R . .
C46 C -0.1747(6) -0.4046(5) 0.2125(3) 0.0516(14) Uani 1 1 d . . .
H46 H -0.1522 -0.3627 0.2558 0.062 Uiso 1 1 calc R . .
C51 C -0.1691(6) -0.1203(5) 0.1705(3) 0.0441(13) Uani 1 1 d . . .
C52 C -0.2083(6) -0.1743(5) 0.1052(3) 0.0474(13) Uani 1 1 d . . .
F52 F -0.1048(4) -0.1670(3) 0.07193(16) 0.0634(9) Uani 1 1 d . . .
C53 C -0.3497(7) -0.2346(6) 0.0726(3) 0.0572(16) Uani 1 1 d . . .
F53 F -0.3830(4) -0.2869(4) 0.00919(18) 0.0811(12) Uani 1 1 d . . .
C54 C -0.4575(6) -0.2444(6) 0.1049(3) 0.0596(16) Uani 1 1 d . . .
F54 F -0.5954(4) -0.3041(4) 0.0741(2) 0.0864(13) Uani 1 1 d . . .
C55 C -0.4231(6) -0.1931(6) 0.1695(3) 0.0582(16) Uani 1 1 d . . .
F55 F -0.5270(4) -0.2056(4) 0.2028(2) 0.0839(12) Uani 1 1 d . . .
C56 C -0.2808(6) -0.1301(5) 0.2014(3) 0.0491(14) Uani 1 1 d . . .
F56 F -0.2502(4) -0.0819(4) 0.26490(17) 0.0694(10) Uani 1 1 d . . .
C61 C 0.0105(6) 0.1684(5) 0.2886(3) 0.0436(12) Uani 1 1 d . . .
C62 C -0.0479(6) 0.2726(5) 0.2856(3) 0.0485(13) Uani 1 1 d . . .
F62 F -0.0665(4) 0.3277(3) 0.23101(17) 0.0650(9) Uani 1 1 d . . .
C63 C -0.0940(7) 0.3264(6) 0.3356(3) 0.0593(16) Uani 1 1 d . . .
F63 F -0.1508(5) 0.4264(4) 0.3291(2) 0.0882(13) Uani 1 1 d . . .
C64 C -0.0829(8) 0.2771(7) 0.3934(3) 0.0677(18) Uani 1 1 d . . .
F64 F -0.1255(6) 0.3303(4) 0.4427(2) 0.0978(14) Uani 1 1 d . . .
C65 C -0.0275(8) 0.1732(6) 0.3992(3) 0.0669(18) Uani 1 1 d . . .
F65 F -0.0203(6) 0.1205(4) 0.45445(19) 0.0991(15) Uani 1 1 d . . .
C66 C 0.0158(7) 0.1218(6) 0.3475(3) 0.0531(14) Uani 1 1 d . . .
F66 F 0.0687(4) 0.0196(3) 0.35725(17) 0.0718(10) Uani 1 1 d . . .
C71 C 0.0825(6) 0.1954(5) 0.1732(3) 0.0460(13) Uani 1 1 d . . .
C72 C -0.0123(6) 0.1849(5) 0.1135(3) 0.0478(13) Uani 1 1 d . . .
F72 F -0.1411(3) 0.0914(3) 0.09690(16) 0.0617(9) Uani 1 1 d . . .
C73 C 0.0089(6) 0.2673(6) 0.0690(3) 0.0549(15) Uani 1 1 d . . .
F73 F -0.0906(4) 0.2514(4) 0.01165(16) 0.0706(10) Uani 1 1 d . . .
C74 C 0.1321(7) 0.3685(6) 0.0832(3) 0.0558(15) Uani 1 1 d . . .
F74 F 0.1539(4) 0.4519(4) 0.04138(18) 0.0784(11) Uani 1 1 d . . .
C75 C 0.2310(6) 0.3851(5) 0.1427(3) 0.0535(15) Uani 1 1 d . . .
F75 F 0.3512(4) 0.4851(3) 0.15788(19) 0.0734(11) Uani 1 1 d . . .
C76 C 0.2049(6) 0.2998(5) 0.1854(3) 0.0462(13) Uani 1 1 d . . .
F76 F 0.3054(3) 0.3229(3) 0.24339(16) 0.0599(9) Uani 1 1 d . . .
C100 C -0.211(4) -0.247(3) 0.4503(8) 0.163(7) Uani 0.334(7) 1 d PDU A 1
H10A H -0.2284 -0.1658 0.4657 0.196 Uiso 0.334(7) 1 calc PR A 1
H10B H -0.1064 -0.2361 0.4636 0.196 Uiso 0.334(7) 1 calc PR A 1
Cl1 Cl -0.2576(17) -0.2690(16) 0.3727(7) 0.168(2) Uani 0.334(7) 1 d PDU A 1
Cl2 Cl -0.286(2) -0.354(2) 0.4889(7) 0.183(3) Uani 0.334(7) 1 d PDU A 1
C101 C -0.281(2) -0.393(2) 0.4091(6) 0.163(7) Uani 0.666(7) 1 d PDU A 2
H10C H -0.2789 -0.4810 0.3946 0.196 Uiso 0.666(7) 1 calc PR A 2
H10D H -0.1795 -0.3405 0.4234 0.196 Uiso 0.666(7) 1 calc PR A 2
Cl3 Cl -0.3581(9) -0.3406(8) 0.3460(3) 0.168(2) Uani 0.666(7) 1 d PDU A 2
Cl4 Cl -0.3475(10) -0.3963(10) 0.4721(4) 0.183(3) Uani 0.666(7) 1 d PDU A 2

loop_
_atom_site_aniso_label
_atom_site_aniso_U_11
_atom_site_aniso_U_22
_atom_site_aniso_U_33
_atom_site_aniso_U_23
_atom_site_aniso_U_13
_atom_site_aniso_U_12
P1 0.0428(8) 0.0434(8) 0.0429(8) 0.0017(6) 0.0084(6) 0.0056(6)
P2 0.0471(8) 0.0440(8) 0.0491(9) 0.0031(6) 0.0131(6) 0.0095(6)
B1 0.048(3) 0.041(3) 0.043(4) 0.003(3) 0.009(3) 0.004(3)
C1 0.039(3) 0.053(3) 0.040(3) 0.009(2) 0.015(2) 0.006(2)
C2 0.041(3) 0.041(3) 0.036(3) 0.001(2) 0.007(2) 0.007(2)
C11 0.044(3) 0.050(3) 0.051(3) 0.001(3) 0.008(3) 0.008(3)
C12 0.081(5) 0.071(5) 0.065(4) -0.013(4) -0.005(4) 0.023(4)
C13 0.099(6) 0.105(7) 0.066(5) -0.030(5) -0.012(5) 0.009(5)
C14 0.084(5) 0.115(7) 0.058(5) 0.006(5) -0.010(4) 0.021(5)
C15 0.068(4) 0.088(5) 0.066(5) 0.011(4) -0.011(4) 0.020(4)
C16 0.058(4) 0.066(4) 0.059(4) 0.004(3) 0.006(3) 0.013(3)
C21 0.042(3) 0.041(3) 0.056(4) 0.006(3) 0.009(3) 0.010(2)
C22 0.040(3) 0.063(4) 0.051(4) 0.000(3) 0.011(3) 0.005(3)
C23 0.058(4) 0.072(4) 0.052(4) 0.003(3) 0.020(3) 0.006(3)
C24 0.060(4) 0.063(4) 0.069(4) 0.012(3) 0.030(3) 0.009(3)
C25 0.045(3) 0.061(4) 0.078(5) 0.020(3) 0.015(3) 0.003(3)
C26 0.044(3) 0.053(3) 0.057(4) 0.003(3) 0.010(3) 0.000(3)
C31 0.047(3) 0.041(3) 0.052(3) 0.002(3) 0.002(3) 0.008(2)
C32 0.072(4) 0.058(4) 0.067(4) 0.007(3) 0.005(3) 0.027(3)
C33 0.097(6) 0.075(5) 0.076(5) 0.017(4) -0.010(4) 0.039(4)
C34 0.103(6) 0.084(6) 0.064(5) 0.017(4) -0.004(4) 0.021(5)
C35 0.088(5) 0.072(5) 0.050(4) -0.001(3) 0.010(4) 0.016(4)
C36 0.069(4) 0.049(3) 0.046(3) 0.004(3) 0.008(3) 0.015(3)
C41 0.052(3) 0.036(3) 0.046(3) 0.006(2) 0.012(3) 0.009(2)
C42 0.067(4) 0.052(3) 0.048(4) 0.003(3) 0.016(3) 0.008(3)
C43 0.073(4) 0.061(4) 0.053(4) -0.005(3) 0.009(3) 0.006(3)
C44 0.061(4) 0.055(4) 0.063(4) 0.006(3) -0.002(3) 0.002(3)
C45 0.052(3) 0.055(4) 0.059(4) 0.012(3) 0.013(3) 0.005(3)
C46 0.055(3) 0.050(3) 0.047(3) 0.006(3) 0.010(3) 0.010(3)
C51 0.045(3) 0.035(3) 0.051(3) 0.004(2) 0.012(3) 0.009(2)
C52 0.050(3) 0.044(3) 0.043(3) 0.001(2) 0.012(3) 0.005(2)
F52 0.063(2) 0.070(2) 0.051(2) 0.0015(16) 0.0188(17) 0.0067(17)
C53 0.064(4) 0.043(3) 0.053(4) 0.005(3) 0.001(3) 0.004(3)
F53 0.080(3) 0.080(3) 0.055(2) -0.0044(19) -0.0048(19) -0.005(2)
C54 0.044(3) 0.046(3) 0.074(5) 0.004(3) 0.000(3) 0.000(3)
F54 0.047(2) 0.075(3) 0.111(3) 0.004(2) -0.008(2) -0.0040(18)
C55 0.046(3) 0.048(3) 0.083(5) 0.011(3) 0.025(3) 0.009(3)
F55 0.052(2) 0.079(3) 0.119(3) -0.003(2) 0.038(2) 0.0062(18)
C56 0.041(3) 0.046(3) 0.056(4) 0.001(3) 0.013(3) 0.006(2)
F56 0.061(2) 0.078(2) 0.061(2) -0.0090(18) 0.0265(17) 0.0018(18)
C61 0.047(3) 0.041(3) 0.041(3) 0.004(2) 0.012(2) 0.008(2)
C62 0.058(3) 0.047(3) 0.041(3) 0.007(3) 0.017(3) 0.011(3)
F62 0.083(2) 0.068(2) 0.060(2) 0.0193(18) 0.0283(18) 0.0369(19)
C63 0.076(4) 0.051(4) 0.061(4) 0.010(3) 0.023(3) 0.031(3)
F63 0.130(4) 0.084(3) 0.083(3) 0.021(2) 0.052(3) 0.062(3)
C64 0.096(5) 0.066(4) 0.051(4) 0.001(3) 0.031(4) 0.032(4)
F64 0.157(4) 0.100(3) 0.071(3) 0.013(2) 0.065(3) 0.066(3)
C65 0.102(5) 0.064(4) 0.043(4) 0.015(3) 0.025(3) 0.029(4)
F65 0.171(4) 0.105(3) 0.057(2) 0.032(2) 0.054(3) 0.071(3)
C66 0.066(4) 0.053(3) 0.048(3) 0.010(3) 0.021(3) 0.023(3)
F66 0.110(3) 0.065(2) 0.059(2) 0.0187(18) 0.031(2) 0.045(2)
C71 0.047(3) 0.042(3) 0.048(3) 0.003(2) 0.014(3) 0.010(2)
C72 0.046(3) 0.045(3) 0.049(3) 0.004(3) 0.014(3) 0.005(2)
F72 0.0532(19) 0.057(2) 0.061(2) 0.0128(16) 0.0018(16) -0.0007(15)
C73 0.057(4) 0.061(4) 0.044(3) 0.008(3) 0.010(3) 0.011(3)
F73 0.078(2) 0.075(2) 0.049(2) 0.0181(17) 0.0042(18) 0.0089(19)
C74 0.063(4) 0.054(4) 0.054(4) 0.018(3) 0.025(3) 0.011(3)
F74 0.087(3) 0.075(2) 0.069(2) 0.034(2) 0.025(2) 0.003(2)
C75 0.049(3) 0.046(3) 0.063(4) 0.006(3) 0.021(3) 0.002(3)
F75 0.056(2) 0.061(2) 0.093(3) 0.019(2) 0.0194(19) -0.0060(17)
C76 0.043(3) 0.046(3) 0.045(3) 0.003(2) 0.009(3) 0.007(2)
F76 0.0543(19) 0.0521(19) 0.060(2) 0.0056(15) -0.0007(16) 0.0043(15)
C100 0.170(9) 0.180(9) 0.159(9) 0.026(6) 0.048(6) 0.076(7)
Cl1 0.175(5) 0.218(5) 0.147(4) 0.041(4) 0.078(4) 0.081(4)
Cl2 0.197(7) 0.227(6) 0.150(4) 0.063(4) 0.041(4) 0.091(5)
C101 0.170(9) 0.180(9) 0.159(9) 0.026(6) 0.048(6) 0.076(7)
Cl3 0.175(5) 0.218(5) 0.147(4) 0.041(4) 0.078(4) 0.081(4)
Cl4 0.197(7) 0.227(6) 0.150(4) 0.063(4) 0.041(4) 0.091(5)

loop_
_atom_type_symbol
_atom_type_description
_atom_type_scat_dispersion_real
_atom_type_scat_dispersion_imag
_atom_type_scat_source
C C 0.0181 0.0091 'International Tables Vol C Tables 4.2.6.8 and 6.1.1.4'
H H 0.0000 0.0000 'International Tables Vol C Tables 4.2.6.8 and 6.1.1.4'
B B 0.0090 0.0039 'International Tables Vol C Tables 4.2.6.8 and 6.1.1.4'
F F 0.0727 0.0534 'International Tables Vol C Tables 4.2.6.8 and 6.1.1.4'
P P 0.2955 0.4335 'International Tables Vol C Tables 4.2.6.8 and 6.1.1.4'
Cl Cl 0.3639 0.7018 'International Tables Vol C Tables 4.2.6.8 and 6.1.1.4'

loop_
_geom_angle_atom_site_label_1
_geom_angle_atom_site_label_2
_geom_angle_atom_site_label_3
_geom_angle
C11 P1 C21 105.2(3)
C11 P1 C1 119.4(3)
C21 P1 C1 108.4(2)
C11 P1 B1 127.8(3)
C21 P1 B1 115.0(3)
C1 P1 B1 78.2(2)
C11 P1 C2 137.5(2)
C21 P1 C2 115.1(2)
C1 P1 C2 35.2(2)
B1 P1 C2 43.2(2)
C41 P2 C1 105.8(2)
C41 P2 C31 100.2(2)
C1 P2 C31 101.0(2)
C71 B1 C61 113.2(5)
C71 B1 C2 119.2(5)
C61 B1 C2 115.7(5)
C71 B1 P1 106.8(4)
C61 B1 P1 118.6(4)
C2 B1 P1 78.9(3)
C2 C1 P1 95.1(4)
C2 C1 P2 137.3(4)
P1 C1 P2 125.8(3)
C1 C2 C51 124.2(5)
C1 C2 B1 107.3(4)
C51 C2 B1 128.5(5)
C1 C2 P1 49.7(3)
C51 C2 P1 171.4(4)
B1 C2 P1 57.9(3)
C16 C11 C12 118.9(6)
C16 C11 P1 121.3(5)
C12 C11 P1 119.8(5)
C11 C12 C13 119.5(7)
C11 C12 H12 120.2
C13 C12 H12 120.2
C14 C13 C12 120.7(8)
C14 C13 H13 119.7
C12 C13 H13 119.7
C15 C14 C13 119.8(7)
C15 C14 H14 120.1
C13 C14 H14 120.1
C14 C15 C16 120.5(7)
C14 C15 H15 119.8
C16 C15 H15 119.8
C11 C16 C15 120.6(7)
C11 C16 H16 119.7
C15 C16 H16 119.7
C26 C21 C22 119.1(5)
C26 C21 P1 121.0(4)
C22 C21 P1 119.8(4)
C23 C22 C21 120.8(5)
C23 C22 H22 119.6
C21 C22 H22 119.6
C22 C23 C24 119.9(6)
C22 C23 H23 120.0
C24 C23 H23 120.0
C25 C24 C23 120.5(6)
C25 C24 H24 119.8
C23 C24 H24 119.8
C24 C25 C26 120.6(5)
C24 C25 H25 119.7
C26 C25 H25 119.7
C21 C26 C25 119.1(6)
C21 C26 H26 120.5
C25 C26 H26 120.5
C36 C31 C32 117.8(6)
C36 C31 P2 125.2(5)
C32 C31 P2 117.0(5)
C31 C32 C33 120.4(7)
C31 C32 H32 119.8
C33 C32 H32 119.8
C34 C33 C32 120.1(7)
C34 C33 H33 119.9
C32 C33 H33 119.9
C33 C34 C35 120.2(7)
C33 C34 H34 119.9
C35 C34 H34 119.9
C36 C35 C34 119.6(7)
C36 C35 H35 120.2
C34 C35 H35 120.2
C35 C36 C31 121.8(6)
C35 C36 H36 119.1
C31 C36 H36 119.1
C42 C41 C46 118.5(5)
C42 C41 P2 117.4(4)
C46 C41 P2 124.1(4)
C41 C42 C43 121.1(6)
C41 C42 H42 119.5
C43 C42 H42 119.5
C44 C43 C42 119.7(6)
C44 C43 H43 120.1
C42 C43 H43 120.1
C43 C44 C45 120.1(6)
C43 C44 H44 120.0
C45 C44 H44 120.0
C46 C45 C44 120.5(6)
C46 C45 H45 119.8
C44 C45 H45 119.8
C45 C46 C41 120.2(5)
C45 C46 H46 119.9
C41 C46 H46 119.9
C56 C51 C52 116.1(5)
C56 C51 C2 121.9(5)
C52 C51 C2 121.9(5)
F52 C52 C53 118.3(5)
F52 C52 C51 119.3(5)
C53 C52 C51 122.4(5)
F53 C53 C54 119.6(5)
F53 C53 C52 120.4(6)
C54 C53 C52 119.9(6)
F54 C54 C55 119.9(6)
F54 C54 C53 120.7(6)
C55 C54 C53 119.5(5)
F55 C55 C54 120.4(5)
F55 C55 C56 119.5(6)
C54 C55 C56 120.1(6)
F56 C56 C51 119.2(5)
F56 C56 C55 118.8(5)
C51 C56 C55 121.9(6)
C66 C61 C62 112.7(5)
C66 C61 B1 123.4(5)
C62 C61 B1 123.8(5)
F62 C62 C63 114.5(5)
F62 C62 C61 121.1(5)
C63 C62 C61 124.4(5)
F63 C63 C64 118.9(6)
F63 C63 C62 121.3(6)
C64 C63 C62 119.9(6)
F64 C64 C65 121.3(6)
F64 C64 C63 120.2(6)
C65 C64 C63 118.6(6)
F65 C65 C64 119.6(6)
F65 C65 C66 120.9(6)
C64 C65 C66 119.5(6)
F66 C66 C65 115.7(5)
F66 C66 C61 119.4(5)
C65 C66 C61 124.9(6)
C72 C71 C76 113.6(5)
C72 C71 B1 126.3(5)
C76 C71 B1 120.1(5)
F72 C72 C73 115.6(5)
F72 C72 C71 119.8(5)
C73 C72 C71 124.6(5)
F73 C73 C74 119.5(5)
F73 C73 C72 121.0(5)
C74 C73 C72 119.5(5)
F74 C74 C73 120.7(6)
F74 C74 C75 120.5(5)
C73 C74 C75 118.7(5)
F75 C75 C76 121.1(5)
F75 C75 C74 119.4(5)
C76 C75 C74 119.5(5)
F76 C76 C75 116.5(5)
F76 C76 C71 119.4(5)
C75 C76 C71 124.1(5)
Cl1 C100 Cl2 119.6(15)
Cl1 C100 H10A 107.4
Cl2 C100 H10A 107.4
Cl1 C100 H10B 107.4
Cl2 C100 H10B 107.4
H10A C100 H10B 107.0
Cl4 C101 Cl3 119.2(12)
Cl4 C101 H10C 107.5
Cl3 C101 H10C 107.5
Cl4 C101 H10D 107.5
Cl3 C101 H10D 107.5
H10C C101 H10D 107.0

loop_
_geom_bond_atom_site_label_1
_geom_bond_atom_site_label_2
_geom_bond_distance
P1 C11 1.798(6)
P1 C21 1.804(6)
P1 C1 1.807(5)
P1 B1 2.038(7)
P1 C2 2.361(5)
P2 C41 1.826(5)
P2 C1 1.826(6)
P2 C31 1.831(6)
B1 C71 1.621(8)
B1 C61 1.622(8)
B1 C2 1.646(8)
C1 C2 1.367(7)
C2 C51 1.489(7)
C11 C16 1.379(8)
C11 C12 1.387(9)
C12 C13 1.391(10)
C12 H12 0.9400
C13 C14 1.372(12)
C13 H13 0.9400
C14 C15 1.351(11)
C14 H14 0.9400
C15 C16 1.388(9)
C15 H15 0.9400
C16 H16 0.9400
C21 C26 1.391(7)
C21 C22 1.392(8)
C22 C23 1.373(8)
C22 H22 0.9400
C23 C24 1.374(8)
C23 H23 0.9400
C24 C25 1.361(9)
C24 H24 0.9400
C25 C26 1.403(9)
C25 H25 0.9400
C26 H26 0.9400
C31 C36 1.392(8)
C31 C32 1.393(8)
C32 C33 1.394(10)
C32 H32 0.9400
C33 C34 1.366(11)
C33 H33 0.9400
C34 C35 1.386(11)
C34 H34 0.9400
C35 C36 1.367(9)
C35 H35 0.9400
C36 H36 0.9400
C41 C42 1.383(8)
C41 C46 1.390(8)
C42 C43 1.385(8)
C42 H42 0.9400
C43 C44 1.363(9)
C43 H43 0.9400
C44 C45 1.381(9)
C44 H44 0.9400
C45 C46 1.376(8)
C45 H45 0.9400
C46 H46 0.9400
C51 C56 1.379(7)
C51 C52 1.385(7)
C52 F52 1.346(6)
C52 C53 1.371(8)
C53 F53 1.347(7)
C53 C54 1.366(9)
C54 F54 1.334(6)
C54 C55 1.364(9)
C55 F55 1.347(7)
C55 C56 1.380(8)
C56 F56 1.339(6)
C61 C66 1.386(8)
C61 C62 1.387(8)
C62 F62 1.347(6)
C62 C63 1.376(8)
C63 F63 1.340(7)
C63 C64 1.375(9)
C64 F64 1.341(7)
C64 C65 1.370(9)
C65 F65 1.344(7)
C65 C66 1.377(8)
C66 F66 1.348(7)
C71 C72 1.374(8)
C71 C76 1.389(7)
C72 F72 1.362(6)
C72 C73 1.372(8)
C73 F73 1.349(6)
C73 C74 1.371(8)
C74 F74 1.335(7)
C74 C75 1.379(8)
C75 F75 1.345(6)
C75 C76 1.369(8)
C76 F76 1.357(6)
C100 Cl1 1.587(12)
C100 Cl2 1.595(12)
C100 H10A 0.9800
C100 H10B 0.9800
C101 Cl4 1.608(11)
C101 Cl3 1.611(11)
C101 H10C 0.9800
C101 H10D 0.9800

loop_
_geom_torsion_atom_site_label_1
_geom_torsion_atom_site_label_2
_geom_torsion_atom_site_label_3
_geom_torsion_atom_site_label_4
_geom_torsion
C11 P1 B1 C71 120.2(4)
C21 P1 B1 C71 -16.6(4)
C1 P1 B1 C71 -121.6(4)
C2 P1 B1 C71 -117.4(5)
C11 P1 B1 C61 -9.0(6)
C21 P1 B1 C61 -145.8(4)
C1 P1 B1 C61 109.2(4)
C2 P1 B1 C61 113.4(5)
C11 P1 B1 C2 -122.4(3)
C21 P1 B1 C2 100.8(3)
C1 P1 B1 C2 -4.2(3)
C11 P1 C1 C2 132.0(4)
C21 P1 C1 C2 -107.7(4)
B1 P1 C1 C2 5.0(3)
C11 P1 C1 P2 -60.9(4)
C21 P1 C1 P2 59.4(4)
B1 P1 C1 P2 172.1(4)
C2 P1 C1 P2 167.2(6)
C41 P2 C1 C2 -15.2(6)
C31 P2 C1 C2 -119.2(6)
C41 P2 C1 P1 -176.1(3)
C31 P2 C1 P1 79.8(4)
P1 C1 C2 C51 172.4(4)
P2 C1 C2 C51 7.9(9)
P1 C1 C2 B1 -6.3(4)
P2 C1 C2 B1 -170.9(5)
P2 C1 C2 P1 -164.6(7)
C71 B1 C2 C1 108.8(6)
C61 B1 C2 C1 -110.8(5)
P1 B1 C2 C1 5.7(4)
C71 B1 C2 C51 -69.8(7)
C61 B1 C2 C51 70.5(7)
P1 B1 C2 C51 -173.0(5)
C71 B1 C2 P1 103.2(5)
C61 B1 C2 P1 -116.5(5)
C11 P1 C2 C1 -73.4(5)
C21 P1 C2 C1 86.6(4)
B1 P1 C2 C1 -172.9(5)
C11 P1 C2 C51 -120(3)
C21 P1 C2 C51 40(3)
C1 P1 C2 C51 -47(3)
B1 P1 C2 C51 140(3)
C11 P1 C2 B1 99.4(4)
C21 P1 C2 B1 -100.5(4)
C1 P1 C2 B1 172.9(5)
C21 P1 C11 C16 -65.4(6)
C1 P1 C11 C16 56.5(6)
B1 P1 C11 C16 154.6(5)
C2 P1 C11 C16 95.9(6)
C21 P1 C11 C12 111.6(6)
C1 P1 C11 C12 -126.4(5)
B1 P1 C11 C12 -28.3(7)
C2 P1 C11 C12 -87.0(6)
C16 C11 C12 C13 0.3(11)
P1 C11 C12 C13 -176.8(6)
C11 C12 C13 C14 -2.1(13)
C12 C13 C14 C15 2.9(14)
C13 C14 C15 C16 -1.8(13)
C12 C11 C16 C15 0.7(10)
P1 C11 C16 C15 177.8(5)
C14 C15 C16 C11 0.0(11)
C11 P1 C21 C26 -24.8(5)
C1 P1 C21 C26 -153.6(5)
B1 P1 C21 C26 121.1(5)
C2 P1 C21 C26 169.0(4)
C11 P1 C21 C22 159.0(5)
C1 P1 C21 C22 30.2(5)
B1 P1 C21 C22 -55.1(5)
C2 P1 C21 C22 -7.1(5)
C26 C21 C22 C23 0.3(9)
P1 C21 C22 C23 176.5(5)
C21 C22 C23 C24 0.1(10)
C22 C23 C24 C25 -0.5(10)
C23 C24 C25 C26 0.6(10)
C22 C21 C26 C25 -0.2(9)
P1 C21 C26 C25 -176.4(5)
C24 C25 C26 C21 -0.2(10)
C41 P2 C31 C36 -82.2(5)
C1 P2 C31 C36 26.3(5)
C41 P2 C31 C32 96.5(5)
C1 P2 C31 C32 -155.0(5)
C36 C31 C32 C33 2.5(9)
P2 C31 C32 C33 -176.3(5)
C31 C32 C33 C34 -1.4(11)
C32 C33 C34 C35 -0.2(12)
C33 C34 C35 C36 0.8(12)
C34 C35 C36 C31 0.3(10)
C32 C31 C36 C35 -1.9(9)
P2 C31 C36 C35 176.8(5)
C1 P2 C41 C42 115.6(5)
C31 P2 C41 C42 -139.8(5)
C1 P2 C41 C46 -66.5(5)
C31 P2 C41 C46 38.1(5)
C46 C41 C42 C43 0.8(9)
P2 C41 C42 C43 178.8(5)
C41 C42 C43 C44 -0.5(10)
C42 C43 C44 C45 0.0(10)
C43 C44 C45 C46 0.1(10)
C44 C45 C46 C41 0.3(9)
C42 C41 C46 C45 -0.7(9)
P2 C41 C46 C45 -178.6(4)
C1 C2 C51 C56 109.9(6)
B1 C2 C51 C56 -71.6(8)
P1 C2 C51 C56 152(2)
C1 C2 C51 C52 -71.8(7)
B1 C2 C51 C52 106.6(7)
P1 C2 C51 C52 -30(3)
C56 C51 C52 F52 179.3(5)
C2 C51 C52 F52 1.0(8)
C56 C51 C52 C53 -0.2(8)
C2 C51 C52 C53 -178.6(5)
F52 C52 C53 F53 1.1(8)
C51 C52 C53 F53 -179.3(5)
F52 C52 C53 C54 179.6(5)
C51 C52 C53 C54 -0.8(9)
F53 C53 C54 F54 -0.7(9)
C52 C53 C54 F54 -179.2(5)
F53 C53 C54 C55 179.0(6)
C52 C53 C54 C55 0.4(9)
F54 C54 C55 F55 2.0(9)
C53 C54 C55 F55 -177.7(5)
F54 C54 C55 C56 -179.3(5)
C53 C54 C55 C56 1.0(9)
C52 C51 C56 F56 178.9(5)
C2 C51 C56 F56 -2.8(8)
C52 C51 C56 C55 1.7(8)
C2 C51 C56 C55 -179.9(5)
F55 C55 C56 F56 -0.6(8)
C54 C55 C56 F56 -179.3(6)
F55 C55 C56 C51 176.6(5)
C54 C55 C56 C51 -2.2(9)
C71 B1 C61 C66 -165.1(5)
C2 B1 C61 C66 52.3(7)
P1 B1 C61 C66 -38.9(7)
C71 B1 C61 C62 18.3(7)
C2 B1 C61 C62 -124.4(6)
P1 B1 C61 C62 144.5(5)
C66 C61 C62 F62 -177.6(5)
B1 C61 C62 F62 -0.6(8)
C66 C61 C62 C63 1.0(8)
B1 C61 C62 C63 178.0(5)
F62 C62 C63 F63 -0.7(9)
C61 C62 C63 F63 -179.3(6)
F62 C62 C63 C64 178.9(6)
C61 C62 C63 C64 0.3(10)
F63 C63 C64 F64 -1.4(10)
C62 C63 C64 F64 178.9(6)
F63 C63 C64 C65 178.7(6)
C62 C63 C64 C65 -0.9(11)
F64 C64 C65 F65 2.4(11)
C63 C64 C65 F65 -177.7(6)
F64 C64 C65 C66 -179.6(6)
C63 C64 C65 C66 0.3(11)
F65 C65 C66 F66 -1.9(10)
C64 C65 C66 F66 -179.8(6)
F65 C65 C66 C61 179.1(6)
C64 C65 C66 C61 1.2(11)
C62 C61 C66 F66 179.3(5)
B1 C61 C66 F66 2.3(8)
C62 C61 C66 C65 -1.7(9)
B1 C61 C66 C65 -178.7(6)
C61 B1 C71 C72 -102.6(6)
C2 B1 C71 C72 38.7(8)
P1 B1 C71 C72 125.1(5)
C61 B1 C71 C76 74.8(7)
C2 B1 C71 C76 -144.0(5)
P1 B1 C71 C76 -57.5(6)
C76 C71 C72 F72 -176.0(5)
B1 C71 C72 F72 1.5(9)
C76 C71 C72 C73 0.4(9)
B1 C71 C72 C73 177.9(6)
F72 C72 C73 F73 -2.5(8)
C71 C72 C73 F73 -179.1(5)
F72 C72 C73 C74 176.5(5)
C71 C72 C73 C74 0.0(10)
F73 C73 C74 F74 0.6(9)
C72 C73 C74 F74 -178.4(6)
F73 C73 C74 C75 178.5(5)
C72 C73 C74 C75 -0.6(9)
F74 C74 C75 F75 -1.1(9)
C73 C74 C75 F75 -178.9(5)
F74 C74 C75 C76 178.7(6)
C73 C74 C75 C76 0.8(9)
F75 C75 C76 F76 0.7(8)
C74 C75 C76 F76 -179.0(5)
F75 C75 C76 C71 179.3(5)
C74 C75 C76 C71 -0.5(9)
C72 C71 C76 F76 178.4(5)
B1 C71 C76 F76 0.7(8)
C72 C71 C76 C75 -0.1(8)
B1 C71 C76 C75 -177.9(6)
